data_2204124
loop_
_publ_author_name
'Gao, Shan'
'Liu, Ji-Wei'
'Huo, Li-Hua'
'Zhao, Hui'
'Zhao, Jing-Gui'

_publ_section_title
;A one-dimensional chain Cd^II^ polymer:
 <i>catena</i>-poly[[tris(1<i>H</i>-imidazole-\k<i>N</i>^3^)cadmium(II)]-\m-benzene-1,4-dioxyacetato-\k^3^<i>O,O</i>':<i>O</i>'']
;
_journal_issue 9
_journal_name_full 'Acta Crystallographica Section E'
_journal_page_first m1308
_journal_page_last m1310
_journal_paper_doi 10.1107/S1600536804020409
_journal_volume 60
_journal_year 2004
_chemical_formula_iupac '[Cd (C10 H8 O6) (C3 H4 N2)3]'
_chemical_formula_moiety 'C19 H20 Cd N6 O6'
_chemical_formula_sum 'C19 H20 Cd N6 O6'
_chemical_formula_weight 540.82
_chemical_name_systematic
;catena-poly[[tris(1H-imidazole-\kN^3^)cadmium(II)]-\m-benzene-1,4-dioxyacetato-
\k^3^O,O':O'']
;
_space_group_IT_number 2
_symmetry_cell_setting triclinic
_symmetry_space_group_name_Hall '-P 1'
_symmetry_space_group_name_H-M 'P -1'
_atom_sites_solution_hydrogens geom
_atom_sites_solution_primary direct
_atom_sites_solution_secondary difmap
_cell_angle_alpha 82.60(3)
_cell_angle_beta 78.23(3)
_cell_angle_gamma 82.77(3)
_cell_formula_units_Z 2
_cell_length_a 7.7036(15)
_cell_length_b 9.962(2)
_cell_length_c 14.548(3)
_cell_measurement_reflns_used 10113
_cell_measurement_temperature 293(2)
_cell_measurement_theta_max 27.5
_cell_measurement_theta_min 3.2
_cell_volume 1078.2(4)
_computing_cell_refinement RAPID-AUTO
_computing_data_collection 'RAPID-AUTO (Rigaku, 1998)'
_computing_data_reduction 'CrystalStructure (Rigaku/MSC, 2002)'
_computing_molecular_graphics 'ORTEPII (Johnson, 1976)'
_computing_publication_material SHELXL97
_computing_structure_refinement 'SHELXL97 (Sheldrick, 1997)'
_computing_structure_solution 'SHELXS97 (Sheldrick, 1997)'
_diffrn_ambient_temperature 293(2)
_diffrn_detector_area_resol_mean 10
_diffrn_measured_fraction_theta_full 0.99
_diffrn_measured_fraction_theta_max 0.99
_diffrn_measurement_device_type 'Rigaku R-AXIS RAPID'
_diffrn_measurement_method \w
_diffrn_radiation_monochromator graphite
_diffrn_radiation_source 'fine-focus sealed tube'
_diffrn_radiation_type MoK\a
_diffrn_radiation_wavelength 0.71073
_diffrn_reflns_av_R_equivalents 0.017
_diffrn_reflns_av_sigmaI/netI 0.019
_diffrn_reflns_limit_h_max 9
_diffrn_reflns_limit_h_min -9
_diffrn_reflns_limit_k_max 12
_diffrn_reflns_limit_k_min -12
_diffrn_reflns_limit_l_max 18
_diffrn_reflns_limit_l_min -18
_diffrn_reflns_number 10115
_diffrn_reflns_theta_full 27.5
_diffrn_reflns_theta_max 27.5
_diffrn_reflns_theta_min 3.2
_diffrn_standards_number 0
_exptl_absorpt_coefficient_mu 1.062
_exptl_absorpt_correction_T_max 0.824
_exptl_absorpt_correction_T_min 0.688
_exptl_absorpt_correction_type multi-scan
_exptl_absorpt_process_details '(ABSCOR; Higashi, 1995)'
_exptl_crystal_colour Colorless
_exptl_crystal_density_diffrn 1.666
_exptl_crystal_density_method 'not measured'
_exptl_crystal_description Prism
_exptl_crystal_F_000 544
_exptl_crystal_size_max 0.38
_exptl_crystal_size_mid 0.25
_exptl_crystal_size_min 0.19
_refine_diff_density_max 0.661
_refine_diff_density_min -0.386
_refine_ls_extinction_method none
_refine_ls_goodness_of_fit_ref 1.06
_refine_ls_hydrogen_treatment noref
_refine_ls_matrix_type full
_refine_ls_number_parameters 289
_refine_ls_number_reflns 4743
_refine_ls_number_restraints 0
_refine_ls_restrained_S_all 1.06
_refine_ls_R_factor_all 0.032
_refine_ls_R_factor_gt 0.027
_refine_ls_shift/su_max 0.001
_refine_ls_shift/su_mean 0.001
_refine_ls_structure_factor_coef Fsqd
_refine_ls_weighting_details 'calc w = 1/[\s^2^(Fo^2^)+(0.0343P)^2^+0.5293P] where P = (Fo^2^+2Fc^2^)/3'
_refine_ls_weighting_scheme calc
_refine_ls_wR_factor_gt 0.062
_refine_ls_wR_factor_ref 0.064
_reflns_number_gt 4356
_reflns_number_total 4743
_reflns_threshold_expression I>2\s(I)
_cod_data_source_file br6164.cif
_cod_data_source_block I
_cod_depositor_comments
;
The following automatic conversions were performed:
'_symmetry_cell_setting' value 'Triclinic' changed to 'triclinic'
according to '/home/saulius/struct/CIF-dictionaries/cif_core.dic'
dictionary named 'cif_core.dic' version 2.4.1 from 2010-06-29.

Automatic conversion script
Id: cif_fix_enum 1527 2010-12-29 10:47:43Z saulius 

The following automatic conversions were performed:

'_symmetry_cell_setting' value 'Triclinic' changed to 'triclinic'
according to /home/saulius/struct/CIF-dictionaries/cif_core.dic
dictionary named 'cif_core.dic' version 2.4.1 from 2010-06-29.

Automatic conversion script
Id: cif_fix_values 1715 2011-07-08 13:25:40Z adriana 
;
_cod_database_code 2204124
_cod_database_fobs_code 2204124

loop_
_symmetry_equiv_pos_as_xyz
'x, y, z'
'-x, -y, -z'

loop_
_atom_site_label
_atom_site_fract_x
_atom_site_fract_y
_atom_site_fract_z
_atom_site_U_iso_or_equiv
_atom_site_adp_type
_atom_site_calc_flag
_atom_site_refinement_flags
_atom_site_occupancy
_atom_site_type_symbol
Cd1 0.58165(2) 0.685571(15) 0.684529(11) 0.03097(6) Uani d . 1 Cd
N1 0.7949(3) 0.7011(2) 0.76706(14) 0.0380(4) Uani d . 1 N
N2 1.0447(3) 0.7257(2) 0.80933(18) 0.0493(5) Uani d . 1 N
N3 0.3877(3) 0.7940(2) 0.59612(14) 0.0382(4) Uani d . 1 N
N4 0.2452(3) 0.9682(2) 0.52503(15) 0.0456(5) Uani d . 1 N
N5 0.4852(3) 0.48673(19) 0.76108(14) 0.0391(4) Uani d . 1 N
N6 0.4696(3) 0.2677(2) 0.79527(16) 0.0482(5) Uani d . 1 N
O1 0.3868(2) 0.78933(16) 0.80744(11) 0.0352(3) Uani d . 1 O
O2 0.4851(3) 0.99233(18) 0.78491(14) 0.0551(5) Uani d . 1 O
O3 0.2410(3) 0.80880(19) 0.98188(12) 0.0587(6) Uani d . 1 O
O4 0.8030(2) 0.76229(17) 0.54441(11) 0.0432(4) Uani d . 1 O
O5 0.7219(3) 0.55547(18) 0.55340(13) 0.0501(5) Uani d . 1 O
O6 0.9221(3) 0.77175(17) 0.35938(12) 0.0496(5) Uani d . 1 O
C1 0.9618(3) 0.7266(3) 0.73688(19) 0.0439(6) Uani d . 1 C
C2 0.9267(4) 0.6981(3) 0.8900(2) 0.0501(6) Uani d . 1 C
C3 0.7724(3) 0.6828(3) 0.86367(18) 0.0441(6) Uani d . 1 C
C4 0.3360(3) 0.9259(2) 0.59382(17) 0.0410(5) Uani d . 1 C
C5 0.2369(4) 0.8579(3) 0.4801(2) 0.0530(7) Uani d . 1 C
C6 0.3247(4) 0.7510(3) 0.52429(18) 0.0447(6) Uani d . 1 C
C7 0.5254(4) 0.3669(2) 0.72947(18) 0.0447(6) Uani d . 1 C
C8 0.3905(4) 0.3271(3) 0.8744(2) 0.0533(7) Uani d . 1 C
C9 0.4004(4) 0.4622(3) 0.85334(18) 0.0465(6) Uani d . 1 C
C10 0.4026(3) 0.9017(2) 0.83343(16) 0.0331(4) Uani d . 1 C
C11 0.3122(4) 0.9281(2) 0.93360(17) 0.0405(5) Uani d . 1 C
C12 0.1632(3) 0.8068(2) 1.07599(16) 0.0394(5) Uani d . 1 C
C13 0.1333(4) 0.9170(3) 1.12811(18) 0.0470(6) Uani d . 1 C
C14 0.0523(4) 0.9010(3) 1.22258(18) 0.0485(6) Uani d . 1 C
C15 0.7955(3) 0.6559(2) 0.50877(16) 0.0387(5) Uani d . 1 C
C16 0.8765(4) 0.6432(2) 0.40589(17) 0.0428(5) Uani d . 1 C
C17 1.0011(3) 0.7769(2) 0.26523(15) 0.0374(5) Uani d . 1 C
C18 1.0325(4) 0.6664(2) 0.21279(17) 0.0454(6) Uani d . 1 C
C19 1.1135(4) 0.6834(3) 0.11864(18) 0.0486(6) Uani d . 1 C
H1 1.0149 0.7430 0.6737 0.053 Uiso calc R 1 H
H2 0.9473 0.6911 0.9513 0.060 Uiso calc R 1 H
H3 0.6672 0.6630 0.9047 0.053 Uiso calc R 1 H
H4 0.3601 0.9820 0.6351 0.049 Uiso calc R 1 H
H5 0.1816 0.8565 0.4291 0.064 Uiso calc R 1 H
H6 0.3401 0.6621 0.5085 0.054 Uiso calc R 1 H
H7 0.5855 0.3530 0.6686 0.054 Uiso calc R 1 H
H8 0.3394 0.2831 0.9320 0.064 Uiso calc R 1 H
H9 0.3568 0.5279 0.8946 0.056 Uiso calc R 1 H
H11A 0.3980 0.9546 0.9665 0.049 Uiso calc R 1 H
H11B 0.2174 1.0019 0.9318 0.049 Uiso calc R 1 H
H13 0.1672 1.0014 1.1000 0.056 Uiso calc R 1 H
H14 0.0324 0.9751 1.2576 0.058 Uiso calc R 1 H
H16A 0.9822 0.5784 0.4013 0.051 Uiso calc R 1 H
H16B 0.7918 0.6097 0.3756 0.051 Uiso calc R 1 H
H18 0.9994 0.5818 0.2407 0.055 Uiso calc R 1 H
H19 1.1345 0.6093 0.0836 0.058 Uiso calc R 1 H
H20 1.1539 0.7401 0.8053 0.059 Uiso calc R 1 H
H21 0.2001 1.0500 0.5114 0.055 Uiso calc R 1 H
H22 0.4814 0.1822 0.7889 0.058 Uiso calc R 1 H

loop_
_atom_site_aniso_label
_atom_site_aniso_U_11
_atom_site_aniso_U_22
_atom_site_aniso_U_33
_atom_site_aniso_U_12
_atom_site_aniso_U_13
_atom_site_aniso_U_23
Cd1 0.03222(9) 0.03173(9) 0.02754(8) -0.00332(6) -0.00313(6) -0.00190(5)
N1 0.0332(10) 0.0416(10) 0.0398(11) -0.0072(8) -0.0063(8) -0.0040(8)
N2 0.0338(11) 0.0455(12) 0.0728(16) -0.0089(9) -0.0164(10) -0.0070(11)
N3 0.0427(11) 0.0386(10) 0.0326(10) 0.0000(8) -0.0073(8) -0.0051(8)
N4 0.0499(12) 0.0405(11) 0.0457(12) 0.0017(9) -0.0151(10) 0.0010(9)
N5 0.0473(11) 0.0320(9) 0.0361(10) -0.0085(8) -0.0029(8) -0.0010(8)
N6 0.0595(14) 0.0322(10) 0.0524(13) -0.0112(10) -0.0074(10) -0.0015(9)
O1 0.0343(8) 0.0365(8) 0.0355(8) -0.0078(6) -0.0010(6) -0.0118(6)
O2 0.0733(13) 0.0409(9) 0.0483(11) -0.0230(9) 0.0059(9) -0.0055(8)
O3 0.0962(16) 0.0463(10) 0.0313(9) -0.0282(10) 0.0097(9) -0.0110(7)
O4 0.0519(10) 0.0446(9) 0.0302(8) -0.0037(8) -0.0029(7) -0.0027(7)
O5 0.0628(12) 0.0398(9) 0.0388(9) -0.0054(8) 0.0083(8) 0.0001(7)
O6 0.0757(13) 0.0395(9) 0.0269(8) -0.0046(9) 0.0046(8) -0.0031(7)
C1 0.0347(12) 0.0433(13) 0.0513(15) -0.0065(10) -0.0019(10) -0.0041(11)
C2 0.0506(15) 0.0544(15) 0.0509(16) -0.0065(12) -0.0223(12) -0.0046(12)
C3 0.0406(13) 0.0545(15) 0.0384(13) -0.0103(11) -0.0084(10) -0.0029(11)
C4 0.0454(13) 0.0376(12) 0.0414(13) -0.0025(10) -0.0115(10) -0.0049(10)
C5 0.0617(17) 0.0594(16) 0.0418(14) -0.0008(14) -0.0208(13) -0.0076(12)
C6 0.0538(15) 0.0448(13) 0.0379(13) -0.0031(11) -0.0117(11) -0.0106(10)
C7 0.0568(15) 0.0362(12) 0.0393(13) -0.0072(11) -0.0029(11) -0.0050(10)
C8 0.0617(17) 0.0468(14) 0.0444(15) -0.0118(13) 0.0041(12) 0.0047(11)
C9 0.0500(14) 0.0435(13) 0.0401(13) -0.0041(11) 0.0038(11) -0.0032(10)
C10 0.0320(11) 0.0333(11) 0.0337(11) -0.0026(9) -0.0049(8) -0.0057(8)
C11 0.0504(14) 0.0355(11) 0.0357(12) -0.0118(10) -0.0012(10) -0.0088(9)
C12 0.0496(14) 0.0415(12) 0.0265(11) -0.0080(10) -0.0026(9) -0.0051(9)
C13 0.0677(17) 0.0347(12) 0.0353(13) -0.0107(12) 0.0012(11) -0.0040(9)
C14 0.0727(18) 0.0352(12) 0.0345(13) -0.0042(12) 0.0004(12) -0.0106(9)
C15 0.0379(12) 0.0415(12) 0.0310(11) 0.0058(10) -0.0019(9) 0.0001(9)
C16 0.0536(15) 0.0389(12) 0.0315(12) -0.0027(11) 0.0000(10) -0.0019(9)
C17 0.0444(13) 0.0399(12) 0.0259(10) -0.0012(10) -0.0039(9) -0.0035(9)
C18 0.0666(17) 0.0346(12) 0.0334(12) -0.0093(11) -0.0046(11) -0.0013(9)
C19 0.0754(18) 0.0380(12) 0.0321(12) -0.0108(12) -0.0024(12) -0.0108(10)

loop_
_atom_type_symbol
_atom_type_description
_atom_type_scat_dispersion_real
_atom_type_scat_dispersion_imag
_atom_type_scat_source
C C 0.0033 0.0016 'International Tables Vol C Tables 4.2.6.8 and 6.1.1.4'
H H 0.0000 0.0000 'International Tables Vol C Tables 4.2.6.8 and 6.1.1.4'
N N 0.0061 0.0033 'International Tables Vol C Tables 4.2.6.8 and 6.1.1.4'
O O 0.0106 0.0060 'International Tables Vol C Tables 4.2.6.8 and 6.1.1.4'
Cd Cd -0.8075 1.2024 'International Tables Vol C Tables 4.2.6.8 and 6.1.1.4'

loop_
_geom_angle_atom_site_label_1
_geom_angle_atom_site_label_2
_geom_angle_atom_site_label_3
_geom_angle_site_symmetry_1
_geom_angle
_geom_angle_publ_flag
N1 Cd1 N5 . 97.91(8) yes
N1 Cd1 O1 . 85.10(7) yes
N1 Cd1 O4 . 85.13(7) yes
N1 Cd1 O5 . 106.68(7) yes
N3 Cd1 N1 . 147.74(7) yes
N3 Cd1 N5 . 111.19(8) yes
N3 Cd1 O1 . 83.63(7) yes
N3 Cd1 O4 . 82.26(7) yes
N3 Cd1 O5 . 89.19(7) yes
N5 Cd1 O1 . 85.53(7) yes
N5 Cd1 O4 . 138.38(7) yes
N5 Cd1 O5 . 86.62(7) yes
O1 Cd1 O4 . 135.96(6) yes
O1 Cd1 O5 . 166.66(6) yes
O5 Cd1 O4 . 53.35(6) yes
N1 C1 N2 . 110.9(2) no
N1 C1 H1 . 124.5 no
N1 C3 H3 . 125.2 no
N2 C1 H1 . 124.5 no
N2 C2 C3 . 106.1(2) no
N2 C2 H2 . 126.9 no
N3 C4 N4 . 111.5(2) no
N3 C4 H4 . 124.3 no
N3 C6 H6 . 125.3 no
N4 C4 H4 . 124.3 no
N4 C5 H5 . 126.8 no
N5 C7 N6 . 111.6(2) no
N5 C7 H7 . 124.2 no
N5 C9 H9 . 125.6 no
N6 C7 H7 . 124.2 no
N6 C8 H8 . 126.6 no
O1 C10 C11 . 117.16(19) no
O2 C10 O1 . 125.6(2) no
O2 C10 C11 . 117.2(2) no
O3 C11 C10 . 109.46(18) no
O3 C11 H11A . 109.8 no
O3 C11 H11B . 109.8 no
O3 C12 C13 . 125.6(2) no
O4 C15 O5 . 123.7(2) no
O4 C15 C16 . 120.3(2) no
O5 C15 C16 . 116.0(2) no
O6 C16 C15 . 110.0(2) no
O6 C16 H16A . 109.7 no
O6 C16 H16B . 109.7 no
O6 C17 C18 . 124.4(2) no
C1 N1 Cd1 . 129.80(18) no
C1 N1 C3 . 105.5(2) no
C1 N2 C2 . 107.9(2) no
C1 N2 H20 . 126.0 no
C2 N2 H20 . 126.0 no
C2 C3 N1 . 109.5(2) no
C2 C3 H3 . 125.2 no
C3 N1 Cd1 . 124.73(15) no
C3 C2 H2 . 126.9 no
C4 N3 Cd1 . 123.61(16) no
C4 N3 C6 . 105.3(2) no
C4 N4 C5 . 107.4(2) no
C4 N4 H21 . 126.3 no
C5 N4 H21 . 126.3 no
C5 C6 N3 . 109.4(2) no
C5 C6 H6 . 125.3 no
C6 N3 Cd1 . 130.09(17) no
C6 C5 N4 . 106.5(2) no
C6 C5 H5 . 126.8 no
C7 N5 Cd1 . 125.69(16) no
C7 N5 C9 . 105.6(2) no
C7 N6 C8 . 107.0(2) no
C7 N6 H22 . 126.5 no
C8 N6 H22 . 126.5 no
C8 C9 N5 . 108.9(2) no
C8 C9 H9 . 125.6 no
C9 N5 Cd1 . 127.93(17) no
C9 C8 N6 . 106.9(2) no
C9 C8 H8 . 126.6 no
C10 O1 Cd1 . 125.07(14) no
C10 C11 H11A . 109.8 no
C10 C11 H11B . 109.8 no
C12 O3 C11 . 119.36(18) no
C12 C13 C14 . 119.6(2) no
C12 C13 H13 . 120.2 no
C12 C19 C18 1_654 121.4(2) no
C12 C19 H19 1_654 119.3 no
C13 C14 H14 . 119.5 no
C14 C13 H13 . 120.2 no
C14 C17 O6 1_654 116.3(2) no
C14 C17 C18 1_654 119.3(2) no
C15 O4 Cd1 . 89.75(14) no
C15 O5 Cd1 . 91.83(14) no
C15 C16 H16A . 109.7 no
C15 C16 H16B . 109.7 no
C17 O6 C16 . 117.20(18) no
C17 C14 C13 1_456 120.9(2) no
C17 C14 H14 1_456 119.5 no
C17 C18 H18 . 120.3 no
C18 C19 H19 . 119.3 no
C19 C12 O3 1_456 115.0(2) no
C19 C12 C13 1_456 119.4(2) no
C19 C18 C17 . 119.4(2) no
C19 C18 H18 . 120.3 no
H11A C11 H11B . 108.2 no
H16A C16 H16B . 108.2 no

loop_
_geom_bond_atom_site_label_1
_geom_bond_atom_site_label_2
_geom_bond_site_symmetry_2
_geom_bond_distance
_geom_bond_publ_flag
Cd1 N1 . 2.254(2) yes
Cd1 N3 . 2.252(2) yes
Cd1 N5 . 2.276(2) yes
Cd1 O1 . 2.347(2) yes
Cd1 O4 . 2.481(2) yes
Cd1 O5 . 2.435(2) yes
O1 C10 . 1.254(3) yes
O2 C10 . 1.231(3) yes
O4 C15 . 1.251(3) yes
O5 C15 . 1.253(3) yes
N1 C1 . 1.316(3) no
N1 C3 . 1.372(3) no
N2 C1 . 1.338(3) no
N2 C2 . 1.351(4) no
N2 H20 . 0.8600 no
N3 C4 . 1.322(3) no
N3 C6 . 1.373(3) no
N4 C4 . 1.331(3) no
N4 C5 . 1.363(4) no
N4 H21 . 0.8600 no
N5 C7 . 1.312(3) no
N5 C9 . 1.374(3) no
N6 C7 . 1.332(3) no
N6 C8 . 1.358(4) no
N6 H22 . 0.8600 no
O3 C11 . 1.414(3) no
O3 C12 . 1.377(3) no
O6 C16 . 1.420(3) no
O6 C17 . 1.378(3) no
C1 H1 . 0.9300 no
C2 C3 . 1.352(4) no
C2 H2 . 0.9300 no
C3 H3 . 0.9300 no
C4 H4 . 0.9300 no
C5 C6 . 1.351(4) no
C5 H5 . 0.9300 no
C6 H6 . 0.9300 no
C7 H7 . 0.9300 no
C8 C9 . 1.349(4) no
C8 H8 . 0.9300 no
C9 H9 . 0.9300 no
C10 C11 . 1.522(3) no
C11 H11A . 0.9700 no
C11 H11B . 0.9700 no
C12 C13 . 1.383(3) no
C12 C19 1_456 1.367(3) no
C13 C14 . 1.386(3) no
C13 H13 . 0.9300 no
C14 C17 1_456 1.376(3) no
C14 H14 . 0.9300 no
C15 C16 . 1.514(3) no
C16 H16A . 0.9700 no
C16 H16B . 0.9700 no
C17 C14 1_654 1.376(3) no
C17 C18 . 1.387(3) no
C18 C19 . 1.383(4) no
C18 H18 . 0.9300 no
C19 C12 1_654 1.367(3) no
C19 H19 . 0.9300 no

loop_
_geom_hbond_atom_site_label_D
_geom_hbond_atom_site_label_H
_geom_hbond_atom_site_label_A
_geom_hbond_site_symmetry_A
_geom_hbond_distance_DH
_geom_hbond_distance_HA
_geom_hbond_distance_DA
_geom_hbond_angle_DHA
_geom_hbond_publ_flag
N2 H20 O1 1_655 0.86 1.93 2.781(3) 173 yes
N4 H21 O4 2_676 0.86 1.94 2.752(3) 157 yes
N6 H22 O2 1_545 0.86 1.90 2.753(3) 174 yes

loop_
_geom_torsion_atom_site_label_1
_geom_torsion_atom_site_label_2
_geom_torsion_atom_site_label_3
_geom_torsion_atom_site_label_4
_geom_torsion_site_symmetry_1
_geom_torsion_site_symmetry_4
_geom_torsion
_geom_torsion_publ_flag
Cd1 N1 C1 N2 . . -179.47(16) no
Cd1 N1 C3 C2 . . 179.50(18) no
Cd1 N3 C4 N4 . . 169.66(16) no
Cd1 N3 C6 C5 . . -168.76(19) no
Cd1 N5 C7 N6 . . 171.33(17) no
Cd1 N5 C9 C8 . . -170.79(19) no
Cd1 O1 C10 O2 . . 22.6(3) no
Cd1 O1 C10 C11 . . -157.32(16) no
Cd1 O4 C15 O5 . . -12.0(3) no
Cd1 O4 C15 C16 . . 167.4(2) no
Cd1 O5 C15 O4 . . 12.3(3) no
Cd1 O5 C15 C16 . . -167.18(19) no
N1 Cd1 N3 C4 . . -17.9(3) no
N1 Cd1 N3 C6 . . 149.3(2) no
N1 Cd1 N5 C7 . . -102.2(2) no
N1 Cd1 N5 C9 . . 66.2(2) no
N1 Cd1 O1 C10 . . 56.91(18) no
N1 Cd1 O4 C15 . . 121.36(15) no
N1 Cd1 O5 C15 . . -76.89(16) no
N2 C2 C3 N1 . . -0.1(3) no
N3 Cd1 N1 C1 . . -73.5(3) no
N3 Cd1 N1 C3 . . 107.3(2) no
N3 Cd1 N5 C7 . . 92.0(2) no
N3 Cd1 N5 C9 . . -99.6(2) no
N3 Cd1 O1 C10 . . -92.81(19) no
N3 Cd1 O4 C15 . . -88.41(15) no
N3 Cd1 O5 C15 . . 74.58(16) no
N4 C5 C6 N3 . . -0.1(3) no
N5 Cd1 N1 C1 . . 131.8(2) no
N5 Cd1 N1 C3 . . -47.3(2) no
N5 Cd1 N3 C4 . . 135.05(19) no
N5 Cd1 N3 C6 . . -57.8(2) no
N5 Cd1 O1 C10 . . 155.26(19) no
N5 Cd1 O4 C15 . . 24.94(19) no
N5 Cd1 O5 C15 . . -174.14(16) no
N6 C8 C9 N5 . . 0.1(3) no
O1 Cd1 N1 C1 . . -143.4(2) no
O1 Cd1 N1 C3 . . 37.5(2) no
O1 Cd1 N3 C4 . . 52.37(19) no
O1 Cd1 N3 C6 . . -140.5(2) no
O1 Cd1 N5 C7 . . 173.4(2) no
O1 Cd1 N5 C9 . . -18.2(2) no
O1 Cd1 O4 C15 . . -160.85(13) no
O1 Cd1 O5 C15 . . 131.9(2) no
O1 C10 C11 O3 . . 6.2(3) no
O2 C10 C11 O3 . . -173.7(2) no
O3 C12 C13 C14 . . 179.6(3) no
O4 Cd1 N1 C1 . . -6.4(2) no
O4 Cd1 N1 C3 . . 174.5(2) no
O4 Cd1 N3 C4 . . -85.80(19) no
O4 Cd1 N3 C6 . . 81.3(2) no
O4 Cd1 N5 C7 . . -10.6(3) no
O4 Cd1 N5 C9 . . 157.75(19) no
O4 Cd1 O1 C10 . . -20.9(2) no
O4 Cd1 O5 C15 . . -6.37(14) no
O4 C15 C16 O6 . . -11.3(3) no
O5 Cd1 N1 C1 . . 43.0(2) no
O5 Cd1 N1 C3 . . -136.14(19) no
O5 Cd1 N3 C4 . . -138.89(19) no
O5 Cd1 N3 C6 . . 28.2(2) no
O5 Cd1 N5 C7 . . 4.2(2) no
O5 Cd1 N5 C9 . . 172.6(2) no
O5 Cd1 O1 C10 . . -150.6(2) no
O5 Cd1 O4 C15 . . 6.37(13) no
O5 C15 C16 O6 . . 168.2(2) no
O6 C17 C18 C19 . . -179.8(3) no
C1 N1 C3 C2 . . 0.2(3) no
C1 N2 C2 C3 . . 0.0(3) no
C2 N2 C1 N1 . . 0.1(3) no
C3 N1 C1 N2 . . -0.2(3) no
C4 N3 C6 C5 . . 0.2(3) no
C4 N4 C5 C6 . . 0.0(3) no
C5 N4 C4 N3 . . 0.1(3) no
C6 N3 C4 N4 . . -0.2(3) no
C7 N5 C9 C8 . . -0.6(3) no
C7 N6 C8 C9 . . 0.4(3) no
C8 N6 C7 N5 . . -0.8(3) no
C9 N5 C7 N6 . . 0.8(3) no
C11 O3 C12 C13 . . 5.9(4) no
C11 O3 C12 C19 . 1_456 -174.2(3) no
C12 O3 C11 C10 . . 175.7(2) no
C12 C13 C14 C17 . 1_456 -0.1(5) no
C14 C17 C18 C19 1_654 . -0.4(4) no
C16 O6 C17 C14 . 1_654 -176.9(2) no
C16 O6 C17 C18 . . 2.4(4) no
C17 O6 C16 C15 . . 178.7(2) no
C17 C18 C19 C12 . 1_654 -0.1(5) no
C19 C12 C13 C14 1_456 . -0.4(4) no
